data_2230184
loop_
_publ_author_name
'\,Cetinkaya, Yasin'
'Menzek, Abdullah'
'H\"okelek, Tuncer'

_publ_section_title
;
 (1<i>RS</i>,2<i>RS</i>,3<i>SR</i>,5<i>RS</i>,7<i>RS</i>)-2,5-Dichloro-8-oxabicyclo[5.1.0]octan-3-ol
;
_journal_coeditor_code XU5182
_journal_issue 5
_journal_name_full 'Acta Crystallographica Section E'
_journal_page_first o1145
_journal_paper_doi 10.1107/S1600536811013304
_journal_volume 67
_journal_year 2011
_chemical_formula_iupac 'C7 H10 Cl2 O2'
_chemical_formula_moiety 'C7 H10 Cl2 O2'
_chemical_formula_sum 'C7 H10 Cl2 O2'
_chemical_formula_weight 197.05
_chemical_name_systematic
;
(1<i>RS</i>,2<i>RS</i>,3<i>SR</i>,5<i>RS</i>,7<i>RS</i>)-2,5-Dichloro-
8-oxabicyclo[5.1.0]octan-3-ol
;
_space_group_IT_number 60
_symmetry_cell_setting orthorhombic
_symmetry_space_group_name_Hall '-P 2n 2ab'
_symmetry_space_group_name_H-M 'P b c n'
_atom_sites_solution_hydrogens geom
_atom_sites_solution_primary direct
_atom_sites_solution_secondary difmap
_audit_creation_method SHELXL-97
_cell_angle_alpha 90.00
_cell_angle_beta 90.00
_cell_angle_gamma 90.00
_cell_formula_units_Z 8
_cell_length_a 21.9202(5)
_cell_length_b 9.9343(3)
_cell_length_c 8.1005(2)
_cell_measurement_reflns_used 4978
_cell_measurement_temperature 294(2)
_cell_measurement_theta_max 26.38
_cell_measurement_theta_min 2.25
_cell_volume 1763.98(8)
_computing_cell_refinement 'CrystalClear (Rigaku/MSC, 2005)'
_computing_data_collection 'CrystalClear (Rigaku/MSC, 2005)'
_computing_data_reduction 'CrystalClear (Rigaku/MSC, 2005)'
_computing_molecular_graphics 'ORTEP-3 for Windows (Farrugia, 1997) and Mercury (Macrae <i>et al.</i>, 2006)'
_computing_publication_material 'WinGX (Farrugia, 1999) and PLATON (Spek, 2009)'
_computing_structure_refinement 'SHELXL97 (Sheldrick, 2008)'
_computing_structure_solution 'SHELXS97 (Sheldrick, 2008)'
_diffrn_ambient_temperature 294(2)
_diffrn_measured_fraction_theta_full 0.999
_diffrn_measured_fraction_theta_max 0.999
_diffrn_measurement_device_type 'Rigaku R-AXIS RAPID-S'
_diffrn_measurement_method \w
_diffrn_radiation_monochromator graphite
_diffrn_radiation_source 'fine-focus sealed tube'
_diffrn_radiation_type MoK\a
_diffrn_radiation_wavelength 0.71073
_diffrn_reflns_av_R_equivalents 0.1099
_diffrn_reflns_av_sigmaI/netI 0.0479
_diffrn_reflns_limit_h_max 27
_diffrn_reflns_limit_h_min -27
_diffrn_reflns_limit_k_max 12
_diffrn_reflns_limit_k_min -12
_diffrn_reflns_limit_l_max 10
_diffrn_reflns_limit_l_min -9
_diffrn_reflns_number 32813
_diffrn_reflns_theta_full 26.38
_diffrn_reflns_theta_max 26.38
_diffrn_reflns_theta_min 2.25
_exptl_absorpt_coefficient_mu 0.684
_exptl_absorpt_correction_T_max 0.900
_exptl_absorpt_correction_T_min 0.845
_exptl_absorpt_correction_type multi-scan
_exptl_absorpt_process_details '(Blessing, 1995)'
_exptl_crystal_colour colorless
_exptl_crystal_density_diffrn 1.484
_exptl_crystal_density_method 'not measured'
_exptl_crystal_description block
_exptl_crystal_F_000 816
_exptl_crystal_size_max 0.32
_exptl_crystal_size_mid 0.20
_exptl_crystal_size_min 0.15
_refine_diff_density_max 0.283
_refine_diff_density_min -0.341
_refine_ls_extinction_method none
_refine_ls_goodness_of_fit_ref 1.180
_refine_ls_hydrogen_treatment mixed
_refine_ls_matrix_type full
_refine_ls_number_parameters 115
_refine_ls_number_reflns 1801
_refine_ls_number_restraints 2
_refine_ls_restrained_S_all 1.180
_refine_ls_R_factor_all 0.1190
_refine_ls_R_factor_gt 0.0882
_refine_ls_shift/su_max 0.000
_refine_ls_shift/su_mean 0.000
_refine_ls_structure_factor_coef Fsqd
_refine_ls_weighting_details 'calc w=1/[\s^2^(Fo^2^)+(0.0200P)^2^+5.1831P] where P=(Fo^2^+2Fc^2^)/3'
_refine_ls_weighting_scheme calc
_refine_ls_wR_factor_gt 0.1777
_refine_ls_wR_factor_ref 0.1899
_reflns_number_gt 1267
_reflns_number_total 1801
_reflns_threshold_expression I>2\s(I)
_cod_data_source_file xu5182.cif
_cod_data_source_block I
_cod_database_code 2230184
_cod_database_fobs_code 2230184

loop_
_symmetry_equiv_pos_as_xyz
'x, y, z'
'-x+1/2, -y+1/2, z+1/2'
'x+1/2, -y+1/2, -z'
'-x, y, -z+1/2'
'-x, -y, -z'
'x-1/2, y-1/2, -z-1/2'
'-x-1/2, y-1/2, z'
'x, -y, z-1/2'

loop_
_atom_site_type_symbol
_atom_site_label
_atom_site_fract_x
_atom_site_fract_y
_atom_site_fract_z
_atom_site_U_iso_or_equiv
_atom_site_adp_type
_atom_site_calc_flag
_atom_site_refinement_flags
_atom_site_occupancy
_atom_site_disorder_assembly
_atom_site_disorder_group
Cl Cl1 0.59049(9) 0.41547(16) 0.1157(2) 0.0883(6) Uani d . 1 . .
Cl Cl2 0.62620(9) 1.07361(16) 0.1076(2) 0.0841(6) Uani d . 1 . .
O O1 0.7389(2) 0.8227(5) 0.1601(7) 0.1017(17) Uani d . 1 . .
O O2 0.5199(2) 0.8930(5) 0.0928(7) 0.0941(16) Uani d D 1 . .
H H2A 0.511(7) 0.945(11) 0.017(12) 0.090 Uiso d PD 0.50 . .
H H2B 0.5050 0.8950 0.1900 0.090 Uiso d PD 0.50 . .
C C1 0.7119(3) 0.7145(7) 0.0682(10) 0.084(2) Uani d . 1 . .
H H1 0.7361 0.6806 -0.0247 0.101 Uiso calc R 1 . .
C C2 0.6766(2) 0.6091(6) 0.1650(9) 0.0732(18) Uani d . 1 . .
H H21 0.7003 0.5271 0.1751 0.088 Uiso calc R 1 . .
H H22 0.6672 0.6421 0.2748 0.088 Uiso calc R 1 . .
C C3 0.6182(3) 0.5825(6) 0.0692(8) 0.0604(15) Uani d . 1 . .
H H3 0.628(3) 0.578(7) -0.042(9) 0.10(2) Uiso d . 1 . .
C C4 0.5669(2) 0.6810(5) 0.1042(8) 0.0610(14) Uani d . 1 . .
H H41 0.5303 0.6467 0.0516 0.073 Uiso calc R 1 . .
H H42 0.5595 0.6806 0.2223 0.073 Uiso calc R 1 . .
C C5 0.5748(2) 0.8269(6) 0.0507(8) 0.0582(14) Uani d . 1 . .
H H5 0.580(2) 0.832(5) -0.066(7) 0.057(16) Uiso d . 1 . .
C C6 0.6294(3) 0.8926(5) 0.1265(7) 0.0558(13) Uani d . 1 . .
H H6 0.636(2) 0.873(5) 0.231(7) 0.066(18) Uiso d . 1 . .
C C7 0.6885(2) 0.8499(6) 0.0502(8) 0.0703(17) Uani d . 1 . .
H H7 0.6993 0.8954 -0.0531 0.084 Uiso calc R 1 . .

loop_
_atom_site_aniso_label
_atom_site_aniso_U_11
_atom_site_aniso_U_22
_atom_site_aniso_U_33
_atom_site_aniso_U_12
_atom_site_aniso_U_13
_atom_site_aniso_U_23
Cl1 0.1032(13) 0.0592(9) 0.1024(14) -0.0091(8) -0.0189(11) 0.0044(9)
Cl2 0.1150(14) 0.0573(9) 0.0799(11) -0.0025(9) 0.0052(10) -0.0046(8)
O1 0.067(3) 0.095(4) 0.143(5) -0.021(3) -0.030(3) 0.028(3)
O2 0.067(3) 0.084(3) 0.132(5) 0.024(2) 0.023(3) 0.012(3)
C1 0.049(3) 0.097(5) 0.107(6) 0.011(3) 0.009(4) 0.011(5)
C2 0.055(3) 0.069(4) 0.096(5) 0.014(3) -0.016(3) 0.010(3)
C3 0.066(4) 0.052(3) 0.063(4) 0.001(3) 0.001(3) -0.005(3)
C4 0.049(3) 0.058(3) 0.075(4) 0.001(2) -0.009(3) -0.004(3)
C5 0.050(3) 0.064(3) 0.061(4) 0.008(3) -0.001(3) 0.004(3)
C6 0.066(3) 0.049(3) 0.052(3) 0.001(2) -0.009(3) 0.000(3)
C7 0.052(3) 0.075(4) 0.084(4) -0.006(3) 0.009(3) 0.014(3)

loop_
_atom_type_symbol
_atom_type_description
_atom_type_scat_dispersion_real
_atom_type_scat_dispersion_imag
_atom_type_scat_source
C C 0.0030 0.0020 'International Tables Vol C Tables 4.2.6.8 and 6.1.1.4'
H H 0.0000 0.0000 'International Tables Vol C Tables 4.2.6.8 and 6.1.1.4'
Cl Cl 0.1480 0.1590 'International Tables Vol C Tables 4.2.6.8 and 6.1.1.4'
O O 0.0110 0.0060 'International Tables Vol C Tables 4.2.6.8 and 6.1.1.4'

loop_
_geom_angle_atom_site_label_1
_geom_angle_atom_site_label_2
_geom_angle_atom_site_label_3
_geom_angle_site_symmetry_1
_geom_angle_site_symmetry_3
_geom_angle
_geom_angle_publ_flag
C5 O2 H2B . . 124.0(5) ?
C5 O2 H2A . . 109(10) ?
H2B O2 H2A . . 125(10) ?
C1 O1 C7 . . 60.4(4) ?
O1 C1 C2 . . 117.3(6) ?
O1 C1 C7 . . 60.1(4) ?
O1 C1 H1 . . 115.7 ?
C2 C1 H1 . . 115.7 ?
C7 C1 C2 . . 120.7(5) ?
C7 C1 H1 . . 115.7 ?
C1 C2 H21 . . 110.4 ?
C1 C2 H22 . . 110.4 ?
C3 C2 C1 . . 106.6(5) ?
C3 C2 H21 . . 110.4 ?
C3 C2 H22 . . 110.4 ?
H21 C2 H22 . . 108.6 ?
Cl1 C3 H3 . . 104(4) ?
C2 C3 Cl1 . . 109.6(4) ?
C2 C3 H3 . . 108(4) ?
C4 C3 Cl1 . . 107.7(4) ?
C4 C3 C2 . . 114.6(5) ?
C4 C3 H3 . . 113(4) ?
C3 C4 C5 . . 118.4(5) ?
C3 C4 H41 . . 107.7 ?
C3 C4 H42 . . 107.7 ?
C5 C4 H41 . . 107.7 ?
C5 C4 H42 . . 107.7 ?
H42 C4 H41 . . 107.1 ?
O2 C5 C4 . . 106.1(5) ?
O2 C5 C6 . . 112.3(5) ?
O2 C5 H5 . . 109(3) ?
C4 C5 H5 . . 110(3) ?
C6 C5 C4 . . 112.9(5) ?
C6 C5 H5 . . 107(3) ?
Cl2 C6 H6 . . 108(4) ?
C5 C6 Cl2 . . 111.6(4) ?
C5 C6 C7 . . 113.6(5) ?
C5 C6 H6 . . 116(4) ?
C7 C6 Cl2 . . 106.3(4) ?
C7 C6 H6 . . 101(4) ?
O1 C7 C1 . . 59.5(4) ?
O1 C7 C6 . . 117.4(6) ?
O1 C7 H7 . . 115.4 ?
C1 C7 C6 . . 122.0(5) ?
C1 C7 H7 . . 115.4 ?
C6 C7 H7 . . 115.4 ?

loop_
_geom_bond_atom_site_label_1
_geom_bond_atom_site_label_2
_geom_bond_site_symmetry_2
_geom_bond_distance
_geom_bond_publ_flag
Cl1 C3 . 1.806(6) ?
Cl2 C6 . 1.806(6) ?
O1 C1 . 1.434(8) ?
O1 C7 . 1.443(7) ?
O2 C5 . 1.413(7) ?
O2 H2B . 0.853(5) ?
O2 H2A . 0.82(2) ?
C1 C7 . 1.447(9) ?
C1 H1 . 0.9800 ?
C2 C1 . 1.521(8) ?
C2 H21 . 0.9700 ?
C2 H22 . 0.9700 ?
C3 C2 . 1.520(8) ?
C3 C4 . 1.518(7) ?
C3 H3 . 0.93(7) ?
C4 C5 . 1.522(8) ?
C4 H41 . 0.9700 ?
C4 H42 . 0.9700 ?
C5 H5 . 0.95(5) ?
C6 C5 . 1.497(8) ?
C6 C7 . 1.497(8) ?
C6 H6 . 0.88(6) ?
C7 H7 . 0.9800 ?

loop_
_geom_hbond_atom_site_label_D
_geom_hbond_atom_site_label_H
_geom_hbond_atom_site_label_A
_geom_hbond_site_symmetry_A
_geom_hbond_distance_DH
_geom_hbond_distance_HA
_geom_hbond_distance_DA
_geom_hbond_angle_DHA
O2 H2A O2 5_675 0.83(11) 1.96(11) 2.746(7) 159(12)
O2 H2B O2 4_655 0.85 1.84 2.692(8) 174
C2 H21 O1 7_755 0.97 2.43 3.398(7) 172

loop_
_geom_torsion_atom_site_label_1
_geom_torsion_atom_site_label_2
_geom_torsion_atom_site_label_3
_geom_torsion_atom_site_label_4
_geom_torsion_site_symmetry_1
_geom_torsion_site_symmetry_2
_geom_torsion_site_symmetry_3
_geom_torsion_site_symmetry_4
_geom_torsion
_geom_torsion_publ_flag
C7 O1 C1 C2 . . . . -111.5(6) ?
C1 O1 C7 C6 . . . . 112.7(6) ?
O1 C1 C7 C6 . . . . -105.2(7) ?
C2 C1 C7 O1 . . . . 105.9(8) ?
C2 C1 C7 C6 . . . . 0.7(10) ?
C3 C2 C1 O1 . . . . 135.8(5) ?
C3 C2 C1 C7 . . . . 66.0(8) ?
Cl1 C3 C2 C1 . . . . 154.6(5) ?
C4 C3 C2 C1 . . . . -84.1(7) ?
Cl1 C3 C4 C5 . . . . -170.8(4) ?
C2 C3 C4 C5 . . . . 66.8(7) ?
C3 C4 C5 O2 . . . . 177.8(5) ?
C3 C4 C5 C6 . . . . -58.7(7) ?
Cl2 C6 C5 O2 . . . . -44.3(6) ?
Cl2 C6 C5 C4 . . . . -164.2(4) ?
C7 C6 C5 O2 . . . . -164.5(5) ?
C7 C6 C5 C4 . . . . 75.6(7) ?
Cl2 C6 C7 C1 . . . . 168.9(6) ?
Cl2 C6 C7 O1 . . . . 99.4(5) ?
C5 C6 C7 O1 . . . . -137.5(5) ?
C5 C6 C7 C1 . . . . -68.0(8) ?
